data_2228659
loop_
_publ_author_name
'Liu, Dong-Qing'
'Yan, Fan-Yong'
'Gao, Yun-Ying'
'Guo, Lei'
'Kong, Zi'

_publ_section_title
;
 3-[(<i>E</i>)-2-Chloro-3,3,3-trifluoroprop-1-en-1-yl]-<i>N</i>-(2-chlorophenyl)-2,2-dimethylcyclopropane-1-carboxamide
;
_journal_coeditor_code BT5407
_journal_issue 1
_journal_name_full 'Acta Crystallographica Section E'
_journal_page_first o61
_journal_paper_doi 10.1107/S1600536810050634
_journal_volume 67
_journal_year 2011
_chemical_formula_iupac 'C15 H14 Cl2 F3 N O'
_chemical_formula_moiety 'C15 H14 Cl2 F3 N O'
_chemical_formula_sum 'C15 H14 Cl2 F3 N O'
_chemical_formula_weight 352.17
_chemical_melting_point 124
_chemical_name_systematic
;
3-[(<i>E</i>)-2-Chloro-3,3,3-trifluoroprop-1-en-1-yl]-<i>N</i>-(2-
chlorophenyl)-2,2-dimethylcyclopropane-1-carboxamide
;
_space_group_IT_number 61
_symmetry_cell_setting orthorhombic
_symmetry_space_group_name_Hall '-P 2ac 2ab'
_symmetry_space_group_name_H-M 'P b c a'
_atom_sites_solution_hydrogens geom
_atom_sites_solution_primary direct
_atom_sites_solution_secondary difmap
_audit_creation_method SHELXL-97
_cell_angle_alpha 90.00
_cell_angle_beta 90.00
_cell_angle_gamma 90.00
_cell_formula_units_Z 8
_cell_length_a 18.454(4)
_cell_length_b 9.3350(19)
_cell_length_c 18.981(4)
_cell_measurement_reflns_used 8396
_cell_measurement_temperature 113(2)
_cell_measurement_theta_max 27.146
_cell_measurement_theta_min 2.146
_cell_volume 3269.8(12)
_computing_cell_refinement 'CrystalClear (Rigaku/MSC, 2005)'
_computing_data_collection 'CrystalClear (Rigaku/MSC, 2005)'
_computing_data_reduction 'CrystalClear (Rigaku/MSC, 2005)'
_computing_molecular_graphics 'SHELXTL (Sheldrick, 2008)'
_computing_publication_material 'SHELXTL (Sheldrick, 2008)'
_computing_structure_refinement 'SHELXL97 (Sheldrick, 2008)'
_computing_structure_solution 'SHELXS97 (Sheldrick, 2008)'
_diffrn_ambient_temperature 113(2)
_diffrn_detector_area_resol_mean 7.31
_diffrn_measured_fraction_theta_full 0.995
_diffrn_measured_fraction_theta_max 0.995
_diffrn_measurement_device_type 'Rigaku Saturn CCD area-detector'
_diffrn_measurement_method '\w and \f'
_diffrn_radiation_monochromator confocal
_diffrn_radiation_source 'rotating anode'
_diffrn_radiation_type MoK\a
_diffrn_radiation_wavelength 0.71073
_diffrn_reflns_av_R_equivalents 0.0445
_diffrn_reflns_av_sigmaI/netI 0.0273
_diffrn_reflns_limit_h_max 24
_diffrn_reflns_limit_h_min -22
_diffrn_reflns_limit_k_max 12
_diffrn_reflns_limit_k_min -10
_diffrn_reflns_limit_l_max 24
_diffrn_reflns_limit_l_min -24
_diffrn_reflns_number 28276
_diffrn_reflns_theta_full 27.85
_diffrn_reflns_theta_max 27.85
_diffrn_reflns_theta_min 2.15
_diffrn_standards_decay_% 0
_diffrn_standards_interval_count 0
_diffrn_standards_interval_time 0
_diffrn_standards_number 0
_exptl_absorpt_coefficient_mu 0.427
_exptl_absorpt_correction_T_max 0.9749
_exptl_absorpt_correction_T_min 0.8479
_exptl_absorpt_correction_type multi-scan
_exptl_absorpt_process_details '(Crystalclear; Rigaku/MSC, 2005)'
_exptl_crystal_colour colorless
_exptl_crystal_density_diffrn 1.431
_exptl_crystal_density_method 'not measured'
_exptl_crystal_description block
_exptl_crystal_F_000 1440
_exptl_crystal_size_max 0.40
_exptl_crystal_size_mid 0.06
_exptl_crystal_size_min 0.06
_refine_diff_density_max 0.246
_refine_diff_density_min -0.370
_refine_ls_extinction_coef 0.0143(13)
_refine_ls_extinction_expression Fc^*^=kFc[1+0.001xFc^2^\l^3^/sin(2\q)]^-1/4^
_refine_ls_extinction_method 'SHELXL97 (Sheldrick, 2008)'
_refine_ls_goodness_of_fit_ref 1.084
_refine_ls_hydrogen_treatment mixed
_refine_ls_matrix_type full
_refine_ls_number_parameters 206
_refine_ls_number_reflns 3873
_refine_ls_number_restraints 0
_refine_ls_restrained_S_all 1.084
_refine_ls_R_factor_all 0.0518
_refine_ls_R_factor_gt 0.0441
_refine_ls_shift/su_max 0.001
_refine_ls_shift/su_mean 0.000
_refine_ls_structure_factor_coef Fsqd
_refine_ls_weighting_details 'calc w=1/[\s^2^(Fo^2^)+(0.0648P)^2^+0.6506P] where P=(Fo^2^+2Fc^2^)/3'
_refine_ls_weighting_scheme calc
_refine_ls_wR_factor_gt 0.1099
_refine_ls_wR_factor_ref 0.1151
_reflns_number_gt 3325
_reflns_number_total 3873
_reflns_threshold_expression I>2\s(I)
_cod_data_source_file bt5407.cif
_cod_data_source_block I
_cod_original_cell_volume 3269.7(11)
_cod_database_code 2228659
_cod_database_fobs_code 2228659

loop_
_symmetry_equiv_pos_as_xyz
'x, y, z'
'-x+1/2, -y, z+1/2'
'-x, y+1/2, -z+1/2'
'x+1/2, -y+1/2, -z'
'-x, -y, -z'
'x-1/2, y, -z-1/2'
'x, -y-1/2, z-1/2'
'-x-1/2, y-1/2, z'

loop_
_atom_site_type_symbol
_atom_site_label
_atom_site_fract_x
_atom_site_fract_y
_atom_site_fract_z
_atom_site_U_iso_or_equiv
_atom_site_adp_type
_atom_site_calc_flag
_atom_site_refinement_flags
_atom_site_occupancy
_atom_site_disorder_assembly
_atom_site_disorder_group
Cl Cl1 0.15849(2) 0.37167(5) 0.05290(2) 0.03411(15) Uani d . 1 . .
Cl Cl2 0.44326(2) 0.57979(5) 0.35812(2) 0.03963(16) Uani d . 1 . .
F F1 0.08112(7) 0.08899(12) 0.07614(7) 0.0458(3) Uani d . 1 . .
F F2 0.19548(7) 0.06413(12) 0.09253(7) 0.0490(3) Uani d . 1 . .
F F3 0.12256(7) 0.05370(11) 0.18026(6) 0.0440(3) Uani d . 1 . .
O O1 0.20892(6) 0.32062(12) 0.32957(6) 0.0293(3) Uani d . 1 . .
N N1 0.28640(7) 0.50060(15) 0.35929(7) 0.0237(3) Uani d . 1 . .
C C1 0.13526(10) 0.12238(19) 0.12027(10) 0.0320(4) Uani d . 1 . .
C C2 0.14360(8) 0.27922(17) 0.13093(8) 0.0251(3) Uani d . 1 . .
C C3 0.14182(9) 0.34166(18) 0.19383(9) 0.0275(3) Uani d . 1 . .
H H3 0.1325 0.2838 0.2327 0.033 Uiso calc R 1 . .
C C4 0.15340(10) 0.49437(18) 0.20662(9) 0.0313(4) Uani d . 1 . .
H H4 0.1598 0.5517 0.1638 0.038 Uiso calc R 1 . .
C C5 0.19808(9) 0.54696(17) 0.27041(9) 0.0281(4) Uani d . 1 . .
H H5 0.2278 0.6318 0.2611 0.034 Uiso calc R 1 . .
C C6 0.11674(10) 0.57294(18) 0.26648(10) 0.0346(4) Uani d . 1 . .
C C7 0.06647(10) 0.4966(2) 0.31580(12) 0.0456(5) Uani d . 1 . .
H H7A 0.0198 0.4862 0.2940 0.068 Uiso calc R 1 . .
H H7B 0.0616 0.5510 0.3585 0.068 Uiso calc R 1 . .
H H7C 0.0858 0.4037 0.3266 0.068 Uiso calc R 1 . .
C C8 0.09538(13) 0.7269(2) 0.24999(14) 0.0590(7) Uani d . 1 . .
H H8A 0.0491 0.7279 0.2269 0.089 Uiso calc R 1 . .
H H8B 0.1311 0.7692 0.2197 0.089 Uiso calc R 1 . .
H H8C 0.0925 0.7807 0.2930 0.089 Uiso calc R 1 . .
C C9 0.23019(8) 0.44437(16) 0.32159(8) 0.0232(3) Uani d . 1 . .
C C10 0.33010(8) 0.42237(17) 0.40673(8) 0.0236(3) Uani d . 1 . .
C C11 0.30110(10) 0.31756(19) 0.45095(9) 0.0316(4) Uani d . 1 . .
H H11 0.2515 0.3001 0.4505 0.038 Uiso calc R 1 . .
C C12 0.34543(11) 0.2394(2) 0.49541(11) 0.0416(5) Uani d . 1 . .
H H12 0.3253 0.1699 0.5246 0.050 Uiso calc R 1 . .
C C13 0.41935(11) 0.2637(2) 0.49691(11) 0.0418(5) Uani d . 1 . .
H H13 0.4489 0.2092 0.5262 0.050 Uiso calc R 1 . .
C C14 0.44927(10) 0.3692(2) 0.45467(10) 0.0342(4) Uani d . 1 . .
H H14 0.4988 0.3872 0.4560 0.041 Uiso calc R 1 . .
C C15 0.40456(9) 0.44771(17) 0.41045(8) 0.0269(3) Uani d . 1 . .
H H1 0.2974(11) 0.583(2) 0.3510(11) 0.032(5) Uiso d . 1 . .

loop_
_atom_site_aniso_label
_atom_site_aniso_U_11
_atom_site_aniso_U_22
_atom_site_aniso_U_33
_atom_site_aniso_U_12
_atom_site_aniso_U_13
_atom_site_aniso_U_23
Cl1 0.0350(2) 0.0409(3) 0.0265(2) -0.00101(17) 0.00151(16) 0.00143(16)
Cl2 0.0316(2) 0.0479(3) 0.0394(3) -0.01434(18) 0.00113(18) 0.0092(2)
F1 0.0431(7) 0.0421(6) 0.0521(7) -0.0071(5) -0.0118(5) -0.0169(5)
F2 0.0400(6) 0.0392(7) 0.0680(8) 0.0103(5) 0.0079(6) -0.0207(6)
F3 0.0638(8) 0.0226(5) 0.0454(6) -0.0048(5) 0.0009(6) -0.0010(5)
O1 0.0333(6) 0.0187(6) 0.0361(6) -0.0026(4) -0.0067(5) 0.0029(5)
N1 0.0257(7) 0.0187(7) 0.0266(7) -0.0020(5) -0.0024(5) 0.0029(5)
C1 0.0296(9) 0.0295(9) 0.0369(9) 0.0017(7) -0.0015(7) -0.0092(7)
C2 0.0225(7) 0.0246(8) 0.0281(7) 0.0002(6) -0.0006(6) 0.0002(6)
C3 0.0323(8) 0.0223(8) 0.0279(8) 0.0016(6) -0.0043(6) 0.0002(6)
C4 0.0443(10) 0.0204(8) 0.0292(8) -0.0010(7) -0.0113(7) -0.0002(6)
C5 0.0339(9) 0.0186(7) 0.0318(8) -0.0012(6) -0.0089(7) 0.0004(6)
C6 0.0380(10) 0.0258(9) 0.0401(10) 0.0094(7) -0.0186(8) -0.0117(7)
C7 0.0307(9) 0.0539(13) 0.0521(12) 0.0106(9) -0.0046(8) -0.0234(10)
C8 0.0721(15) 0.0283(10) 0.0766(16) 0.0212(10) -0.0477(13) -0.0202(10)
C9 0.0243(7) 0.0195(7) 0.0257(7) 0.0034(6) -0.0004(6) -0.0026(6)
C10 0.0232(8) 0.0250(8) 0.0225(7) 0.0012(6) -0.0010(6) -0.0002(6)
C11 0.0300(8) 0.0332(9) 0.0316(8) -0.0042(7) -0.0022(7) 0.0078(7)
C12 0.0437(11) 0.0382(11) 0.0429(10) -0.0058(8) -0.0092(8) 0.0168(8)
C13 0.0429(10) 0.0370(10) 0.0454(10) 0.0061(8) -0.0147(9) 0.0081(8)
C14 0.0251(8) 0.0380(10) 0.0394(9) 0.0038(7) -0.0053(7) -0.0040(8)
C15 0.0273(8) 0.0263(8) 0.0270(8) -0.0014(6) 0.0014(6) -0.0015(6)

loop_
_atom_type_symbol
_atom_type_description
_atom_type_scat_dispersion_real
_atom_type_scat_dispersion_imag
_atom_type_scat_source
C C 0.0033 0.0016 'International Tables Vol C Tables 4.2.6.8 and 6.1.1.4'
H H 0.0000 0.0000 'International Tables Vol C Tables 4.2.6.8 and 6.1.1.4'
N N 0.0061 0.0033 'International Tables Vol C Tables 4.2.6.8 and 6.1.1.4'
O O 0.0106 0.0060 'International Tables Vol C Tables 4.2.6.8 and 6.1.1.4'
F F 0.0171 0.0103 'International Tables Vol C Tables 4.2.6.8 and 6.1.1.4'
Cl Cl 0.1484 0.1585 'International Tables Vol C Tables 4.2.6.8 and 6.1.1.4'

loop_
_geom_angle_atom_site_label_1
_geom_angle_atom_site_label_2
_geom_angle_atom_site_label_3
_geom_angle_site_symmetry_1
_geom_angle_site_symmetry_3
_geom_angle
_geom_angle_publ_flag
C9 N1 C10 . . 124.70(14) ?
C9 N1 H1 . . 117.0(15) ?
C10 N1 H1 . . 118.1(15) ?
F3 C1 F1 . . 106.98(15) ?
F3 C1 F2 . . 106.64(15) ?
F1 C1 F2 . . 106.10(14) ?
F3 C1 C2 . . 112.16(14) ?
F1 C1 C2 . . 113.04(15) ?
F2 C1 C2 . . 111.48(15) ?
C3 C2 C1 . . 123.50(16) ?
C3 C2 Cl1 . . 123.52(13) ?
C1 C2 Cl1 . . 112.95(12) ?
C2 C3 C4 . . 124.99(16) ?
C2 C3 H3 . . 117.5 ?
C4 C3 H3 . . 117.5 ?
C3 C4 C6 . . 122.17(16) ?
C3 C4 C5 . . 121.21(14) ?
C6 C4 C5 . . 59.72(11) ?
C3 C4 H4 . . 114.3 ?
C6 C4 H4 . . 114.3 ?
C5 C4 H4 . . 114.3 ?
C9 C5 C6 . . 121.83(15) ?
C9 C5 C4 . . 121.32(14) ?
C6 C5 C4 . . 59.07(11) ?
C9 C5 H5 . . 114.5 ?
C6 C5 H5 . . 114.5 ?
C4 C5 H5 . . 114.5 ?
C7 C6 C4 . . 121.05(15) ?
C7 C6 C5 . . 120.27(15) ?
C4 C6 C5 . . 61.21(11) ?
C7 C6 C8 . . 114.65(18) ?
C4 C6 C8 . . 114.78(18) ?
C5 C6 C8 . . 114.56(17) ?
C6 C7 H7A . . 109.5 ?
C6 C7 H7B . . 109.5 ?
H7A C7 H7B . . 109.5 ?
C6 C7 H7C . . 109.5 ?
H7A C7 H7C . . 109.5 ?
H7B C7 H7C . . 109.5 ?
C6 C8 H8A . . 109.5 ?
C6 C8 H8B . . 109.5 ?
H8A C8 H8B . . 109.5 ?
C6 C8 H8C . . 109.5 ?
H8A C8 H8C . . 109.5 ?
H8B C8 H8C . . 109.5 ?
O1 C9 N1 . . 122.64(14) ?
O1 C9 C5 . . 123.94(14) ?
N1 C9 C5 . . 113.42(13) ?
C11 C10 C15 . . 117.76(15) ?
C11 C10 N1 . . 121.81(15) ?
C15 C10 N1 . . 120.43(14) ?
C12 C11 C10 . . 120.65(16) ?
C12 C11 H11 . . 119.7 ?
C10 C11 H11 . . 119.7 ?
C13 C12 C11 . . 120.64(18) ?
C13 C12 H12 . . 119.7 ?
C11 C12 H12 . . 119.7 ?
C12 C13 C14 . . 119.84(17) ?
C12 C13 H13 . . 120.1 ?
C14 C13 H13 . . 120.1 ?
C13 C14 C15 . . 119.29(17) ?
C13 C14 H14 . . 120.4 ?
C15 C14 H14 . . 120.4 ?
C14 C15 C10 . . 121.78(16) ?
C14 C15 Cl2 . . 118.48(13) ?
C10 C15 Cl2 . . 119.74(13) ?

loop_
_geom_bond_atom_site_label_1
_geom_bond_atom_site_label_2
_geom_bond_site_symmetry_2
_geom_bond_distance
_geom_bond_publ_flag
Cl1 C2 . 1.7360(17) ?
Cl2 C15 . 1.7368(17) ?
F1 C1 . 1.340(2) ?
F2 C1 . 1.345(2) ?
F3 C1 . 1.328(2) ?
O1 C9 . 1.2294(19) ?
N1 C9 . 1.365(2) ?
N1 C10 . 1.412(2) ?
N1 H1 . 0.81(2) ?
C1 C2 . 1.486(2) ?
C2 C3 . 1.329(2) ?
C3 C4 . 1.462(2) ?
C3 H3 . 0.9300 ?
C4 C6 . 1.512(3) ?
C4 C5 . 1.545(2) ?
C4 H4 . 0.9800 ?
C5 C9 . 1.487(2) ?
C5 C6 . 1.522(2) ?
C5 H5 . 0.9800 ?
C6 C7 . 1.498(3) ?
C6 C8 . 1.523(3) ?
C7 H7A . 0.9600 ?
C7 H7B . 0.9600 ?
C7 H7C . 0.9600 ?
C8 H8A . 0.9600 ?
C8 H8B . 0.9600 ?
C8 H8C . 0.9600 ?
C10 C11 . 1.396(2) ?
C10 C15 . 1.396(2) ?
C11 C12 . 1.383(3) ?
C11 H11 . 0.9300 ?
C12 C13 . 1.383(3) ?
C12 H12 . 0.9300 ?
C13 C14 . 1.385(3) ?
C13 H13 . 0.9300 ?
C14 C15 . 1.387(2) ?
C14 H14 . 0.9300 ?

loop_
_geom_hbond_atom_site_label_D
_geom_hbond_atom_site_label_H
_geom_hbond_atom_site_label_A
_geom_hbond_site_symmetry_A
_geom_hbond_distance_DH
_geom_hbond_distance_HA
_geom_hbond_distance_DA
_geom_hbond_angle_DHA
N1 H1 O1 8_665 0.81(2) 2.26(2) 3.0415(19) 162(2)

loop_
_geom_torsion_atom_site_label_1
_geom_torsion_atom_site_label_2
_geom_torsion_atom_site_label_3
_geom_torsion_atom_site_label_4
_geom_torsion_site_symmetry_1
_geom_torsion_site_symmetry_2
_geom_torsion_site_symmetry_3
_geom_torsion_site_symmetry_4
_geom_torsion
_geom_torsion_publ_flag
F3 C1 C2 C3 . . . . 2.9(2) ?
F1 C1 C2 C3 . . . . 123.98(18) ?
F2 C1 C2 C3 . . . . -116.59(19) ?
F3 C1 C2 Cl1 . . . . -178.82(11) ?
F1 C1 C2 Cl1 . . . . -57.75(18) ?
F2 C1 C2 Cl1 . . . . 61.67(17) ?
C1 C2 C3 C4 . . . . 176.79(16) ?
Cl1 C2 C3 C4 . . . . -1.3(2) ?
C2 C3 C4 C6 . . . . 148.84(17) ?
C2 C3 C4 C5 . . . . -139.55(18) ?
C3 C4 C5 C9 . . . . -0.7(3) ?
C6 C4 C5 C9 . . . . 110.81(18) ?
C3 C4 C5 C6 . . . . -111.54(19) ?
C3 C4 C6 C7 . . . . 0.1(2) ?
C5 C4 C6 C7 . . . . -109.91(18) ?
C3 C4 C6 C5 . . . . 109.97(17) ?
C3 C4 C6 C8 . . . . -144.45(17) ?
C5 C4 C6 C8 . . . . 105.58(17) ?
C9 C5 C6 C7 . . . . 1.2(2) ?
C4 C5 C6 C7 . . . . 111.14(18) ?
C9 C5 C6 C4 . . . . -109.96(17) ?
C9 C5 C6 C8 . . . . 144.09(17) ?
C4 C5 C6 C8 . . . . -105.95(19) ?
C10 N1 C9 O1 . . . . 5.5(2) ?
C10 N1 C9 C5 . . . . -174.29(14) ?
C6 C5 C9 O1 . . . . 50.0(2) ?
C4 C5 C9 O1 . . . . -20.8(2) ?
C6 C5 C9 N1 . . . . -130.28(15) ?
C4 C5 C9 N1 . . . . 159.01(15) ?
C9 N1 C10 C11 . . . . -38.7(2) ?
C9 N1 C10 C15 . . . . 141.04(16) ?
C15 C10 C11 C12 . . . . -1.7(3) ?
N1 C10 C11 C12 . . . . 178.02(17) ?
C10 C11 C12 C13 . . . . 0.0(3) ?
C11 C12 C13 C14 . . . . 1.4(3) ?
C12 C13 C14 C15 . . . . -1.1(3) ?
C13 C14 C15 C10 . . . . -0.7(3) ?
C13 C14 C15 Cl2 . . . . 179.85(14) ?
C11 C10 C15 C14 . . . . 2.0(2) ?
N1 C10 C15 C14 . . . . -177.69(15) ?
C11 C10 C15 Cl2 . . . . -178.50(13) ?
N1 C10 C15 Cl2 . . . . 1.8(2) ?
